data_7204094
loop_
_publ_author_name
'Guillard, J\'er\^ome'
'Lamazzi, Christelle'
'Meth-Cohn, Otto'
'Rees, Charles W.'
'White, Andrew J. P.'
'Williams, David J.'

_publ_section_title
;
 One-step synthesis of 5-acylisothiazoles from furans
;
_journal_issue 11
_journal_name_full 'Journal of the Chemical Society, Perkin Transactions 1'
_journal_page_first 1304
_journal_paper_doi 10.1039/b101157j
_journal_year 2001
_chemical_formula_sum 'C19 H26 Cl N O S Si'
_chemical_formula_weight 380.01
_chemical_name_systematic
; 
? 
;
_space_group_IT_number 61
_symmetry_cell_setting orthorhombic
_symmetry_space_group_name_Hall '-P 2ac 2ab'
_symmetry_space_group_name_H-M 'P b c a'
_atom_sites_solution_hydrogens geom
_atom_sites_solution_primary direct
_atom_sites_solution_secondary difmap
_audit_creation_method SHELXL
_cell_angle_alpha 90.00
_cell_angle_beta 90.00
_cell_angle_gamma 90.00
_cell_formula_units_Z 8
_cell_length_a 7.4927(10)
_cell_length_b 17.788(4)
_cell_length_c 30.694(3)
_cell_measurement_reflns_used 34
_cell_measurement_temperature 293(2)
_cell_measurement_theta_max 27.91
_cell_measurement_theta_min 11.20
_cell_volume 4090.9(11)
_computing_cell_refinement 'Siemens XSCANS'
_computing_data_collection 'Siemens XSCANS'
_computing_data_reduction 'Siemens SHELXTL'
_computing_molecular_graphics 'Siemens SHELXTL'
_computing_publication_material 'Siemens SHELXTL'
_computing_structure_refinement 'SHELXL-93 (Sheldrick, 1993)'
_computing_structure_solution 'SHELXS-86 (Sheldrick, 1990)'
_diffrn_ambient_temperature 293(2)
_diffrn_measurement_device 'Siemens P4'
_diffrn_measurement_method '\w scans'
_diffrn_radiation_monochromator graphite
_diffrn_radiation_source 'fine-focus sealed tube'
_diffrn_radiation_type CuK\a
_diffrn_radiation_wavelength 1.54178
_diffrn_reflns_av_R_equivalents 0.0000
_diffrn_reflns_av_sigmaI/netI 0.0200
_diffrn_reflns_limit_h_max 0
_diffrn_reflns_limit_h_min -8
_diffrn_reflns_limit_k_max 20
_diffrn_reflns_limit_k_min 0
_diffrn_reflns_limit_l_max 35
_diffrn_reflns_limit_l_min 0
_diffrn_reflns_number 3392
_diffrn_reflns_theta_max 63.97
_diffrn_reflns_theta_min 2.88
_diffrn_standards_interval_count 97
_diffrn_standards_number 3
_exptl_absorpt_coefficient_mu 3.204
_exptl_absorpt_correction_T_max 0.2907
_exptl_absorpt_correction_T_min 0.1438
_exptl_absorpt_correction_type empirical
_exptl_crystal_colour Colourless
_exptl_crystal_density_diffrn 1.234
_exptl_crystal_description blocks
_exptl_crystal_F_000 1616
_exptl_crystal_size_max .88
_exptl_crystal_size_mid .67
_exptl_crystal_size_min .40
_refine_diff_density_max 0.208
_refine_diff_density_min -0.222
_refine_diff_density_rms 0.046
_refine_ls_extinction_coef 0.0029(2)
_refine_ls_extinction_expression Fc^*^=kFc[1+0.001xFc^2^\l^3^/sin(2\q)]^-1/4^
_refine_ls_extinction_method SHELXL
_refine_ls_goodness_of_fit_all 1.046
_refine_ls_goodness_of_fit_obs 1.083
_refine_ls_matrix_type full
_refine_ls_number_parameters 206
_refine_ls_number_reflns 3248
_refine_ls_number_restraints 0
_refine_ls_restrained_S_all 1.098
_refine_ls_restrained_S_obs 1.083
_refine_ls_R_factor_all 0.0596
_refine_ls_R_factor_obs 0.0466
_refine_ls_shift/esd_max 0.001
_refine_ls_shift/esd_mean 0.000
_refine_ls_structure_factor_coef Fsqd
_refine_ls_weighting_details 'w=1/[\s^2^(Fo^2^)+(0.0682P)^2^+2.2039P] where P=(Fo^2^+2Fc^2^)/3'
_refine_ls_weighting_scheme calc
_refine_ls_wR_factor_all 0.1364
_refine_ls_wR_factor_obs 0.1232
_reflns_number_observed 2853
_reflns_number_total 3392
_reflns_observed_criterion >2sigma(I)
_cod_data_source_file b101157j.txt
_cod_data_source_block cwr0005
_cod_depositor_comments
;
The following automatic conversions were performed:
'_symmetry_cell_setting' value 'Orthorhombic' changed to 'orthorhombic'
according to '/home/saulius/struct/CIF-dictionaries/cif_core.dic'
dictionary named 'cif_core.dic' version 2.4.1 from 2010-06-29.

Automatic conversion script
Id: cif_fix_enum 1527 2010-12-29 10:47:43Z saulius 

The following automatic conversions were performed:

'_refine_ls_weighting_scheme' value 'calc
w=1/[\s^2^(Fo^2^)+(0.0682P)^2^+2.2039P] where P=(Fo^2^+2Fc^2^)/3' was
changed to 'calc'. New tag '_refine_ls_weighting_details' was
created. The value of the new tag was set to
'w=1/[\s^2^(Fo^2^)+(0.0682P)^2^+2.2039P] where P=(Fo^2^+2Fc^2^)/3'.

Automatic conversion script
Id: cif_fix_values 3143 2015-03-26 13:38:13Z robertas 
;
_cod_original_cell_volume 4090.8(10)
_cod_original_sg_symbol_H-M Pbca
_cod_database_code 7204094

loop_
_symmetry_equiv_pos_as_xyz
'x, y, z'
'-x+1/2, -y, z+1/2'
'-x, y+1/2, -z+1/2'
'x+1/2, -y+1/2, -z'
'-x, -y, -z'
'x-1/2, y, -z-1/2'
'x, -y-1/2, z-1/2'
'-x-1/2, y-1/2, z'

loop_
_atom_site_aniso_label
_atom_site_aniso_U_11
_atom_site_aniso_U_22
_atom_site_aniso_U_33
_atom_site_aniso_U_23
_atom_site_aniso_U_13
_atom_site_aniso_U_12
S1 0.0720(5) 0.0773(5) 0.0514(4) 0.0032(3) 0.0171(4) -0.0112(4)
N2 0.0545(14) 0.0606(14) 0.066(2) 0.0082(11) 0.0104(12) -0.0076(12)
C3 0.0347(13) 0.0464(13) 0.063(2) -0.0006(12) -0.0007(11) 0.0011(11)
Cl 0.0712(5) 0.0518(4) 0.0868(6) -0.0131(4) 0.0026(4) -0.0101(3)
C4 0.0297(11) 0.0460(12) 0.0470(13) 0.0009(10) -0.0012(10) 0.0004(10)
C5 0.0361(12) 0.0523(14) 0.0464(13) -0.0005(11) 0.0036(11) -0.0006(11)
C6 0.0447(15) 0.063(2) 0.0380(12) -0.0066(11) -0.0006(11) -0.0011(12)
O6 0.0436(11) 0.0746(13) 0.0821(14) -0.0193(11) -0.0114(10) 0.0000(10)
C7 0.0435(14) 0.0563(15) 0.0395(12) -0.0039(11) 0.0012(10) 0.0021(12)
C8 0.0451(15) 0.070(2) 0.061(2) -0.0021(14) -0.0004(13) -0.0002(14)
C9 0.047(2) 0.094(2) 0.080(2) 0.007(2) 0.004(2) 0.014(2)
C10 0.074(2) 0.075(2) 0.083(2) 0.006(2) 0.015(2) 0.026(2)
C11 0.078(2) 0.060(2) 0.083(2) -0.004(2) 0.014(2) 0.004(2)
C12 0.053(2) 0.059(2) 0.058(2) -0.0065(13) 0.0046(13) -0.0019(14)
Si 0.0356(4) 0.0525(4) 0.0410(4) -0.0030(3) 0.0041(3) -0.0005(3)
C13 0.086(2) 0.059(2) 0.0477(15) 0.0021(12) 0.0094(15) -0.010(2)
C14 0.146(4) 0.079(2) 0.093(3) -0.002(2) 0.048(3) -0.040(3)
C15 0.137(4) 0.064(2) 0.077(2) -0.002(2) -0.009(2) 0.027(2)
C16 0.050(2) 0.068(2) 0.0485(14) -0.0092(13) 0.0005(12) 0.0022(14)
C17 0.078(2) 0.128(3) 0.046(2) -0.010(2) 0.006(2) 0.006(2)
C18 0.051(2) 0.103(3) 0.070(2) -0.008(2) -0.015(2) 0.002(2)
C19 0.0374(14) 0.084(2) 0.057(2) -0.0062(14) 0.0069(12) 0.0023(14)
C20 0.059(2) 0.091(2) 0.097(3) -0.009(2) 0.003(2) 0.029(2)
C21 0.044(2) 0.133(3) 0.088(2) -0.024(2) -0.015(2) 0.012(2)

loop_
_atom_site_label
_atom_site_type_symbol
_atom_site_fract_x
_atom_site_fract_y
_atom_site_fract_z
_atom_site_U_iso_or_equiv
_atom_site_thermal_displace_type
_atom_site_occupancy
_atom_site_calc_flag
_atom_site_refinement_flags
_atom_site_disorder_group
S1 S 0.45031(12) 0.91683(5) 0.27674(2) 0.0669(3) Uani 1 d . .
N2 N 0.4807(3) 0.99121(14) 0.30712(8) 0.0602(6) Uani 1 d . .
C3 C 0.4184(3) 0.97693(14) 0.34570(9) 0.0479(6) Uani 1 d . .
Cl Cl 0.43894(11) 1.04899(4) 0.38302(3) 0.0699(3) Uani 1 d . .
C4 C 0.3389(3) 0.90548(13) 0.35500(8) 0.0409(5) Uani 1 d . .
C5 C 0.3503(3) 0.86519(14) 0.31663(8) 0.0449(6) Uani 1 d . .
C6 C 0.2799(3) 0.7887(2) 0.30451(8) 0.0487(6) Uani 1 d . .
O6 O 0.1233(3) 0.78296(12) 0.29430(7) 0.0668(6) Uani 1 d . .
C7 C 0.4037(2) 0.72462(8) 0.30434(6) 0.0464(6) Uani 1 d G .
C8 C 0.5852(2) 0.73393(9) 0.31196(6) 0.0587(7) Uani 1 d G .
H8A H 0.6310(3) 0.78160(10) 0.31742(9) 0.070 Uiso 1 calc R .
C9 C 0.6983(2) 0.67198(12) 0.31141(7) 0.0735(9) Uani 1 d G .
H9A H 0.8198(2) 0.6782(2) 0.31651(11) 0.088 Uiso 1 calc R .
C10 C 0.6299(3) 0.60074(10) 0.30324(8) 0.0772(10) Uani 1 d G .
H10A H 0.7055(3) 0.55929(12) 0.30287(11) 0.093 Uiso 1 calc R .
C11 C 0.4483(3) 0.59143(8) 0.29562(7) 0.0736(9) Uani 1 d G .
H11A H 0.4025(4) 0.54376(9) 0.29015(11) 0.088 Uiso 1 calc R .
C12 C 0.3353(2) 0.65337(10) 0.29617(6) 0.0565(7) Uani 1 d G .
H12A H 0.2138(2) 0.64714(14) 0.29107(9) 0.068 Uiso 1 calc R .
Si Si 0.21981(9) 0.87494(4) 0.40714(2) 0.0430(2) Uani 1 d . .
C13 C 0.2062(5) 0.7692(2) 0.40838(9) 0.0642(8) Uani 1 d . .
H13A H 0.1776(5) 0.7535(2) 0.37857(9) 0.077 Uiso 1 calc R .
C14 C 0.0525(6) 0.7398(2) 0.43718(13) 0.106(2) Uani 1 d . .
H14A H -0.0563(6) 0.7649(2) 0.42937(13) 0.159 Uiso 1 calc R .
H14B H 0.0793(6) 0.7496(2) 0.46724(13) 0.159 Uiso 1 calc R .
H14C H 0.0389(6) 0.6867(2) 0.43286(13) 0.159 Uiso 1 calc R .
C15 C 0.3819(6) 0.7304(2) 0.41991(13) 0.0926(12) Uani 1 d . .
H15A H 0.4753(6) 0.7496(2) 0.40161(13) 0.139 Uiso 1 calc R .
H15B H 0.3702(6) 0.6772(2) 0.41550(13) 0.139 Uiso 1 calc R .
H15C H 0.4105(6) 0.7402(2) 0.44986(13) 0.139 Uiso 1 calc R .
C16 C 0.3351(4) 0.9150(2) 0.45665(9) 0.0556(7) Uani 1 d . .
H16A H 0.3181(4) 0.9696(2) 0.45505(9) 0.067 Uiso 1 calc R .
C17 C 0.2447(5) 0.8898(2) 0.49929(10) 0.0841(11) Uani 1 d . .
H17A H 0.1184(5) 0.8979(2) 0.49722(10) 0.126 Uiso 1 calc R .
H17B H 0.2918(5) 0.9184(2) 0.52320(10) 0.126 Uiso 1 calc R .
H17C H 0.2677(5) 0.8373(2) 0.50403(10) 0.126 Uiso 1 calc R .
C18 C 0.5363(4) 0.9026(2) 0.45913(11) 0.0747(9) Uani 1 d . .
H18A H 0.5906(4) 0.9186(2) 0.43236(11) 0.112 Uiso 1 calc R .
H18B H 0.5604(4) 0.8502(2) 0.46372(11) 0.112 Uiso 1 calc R .
H18C H 0.5846(4) 0.9313(2) 0.48288(11) 0.112 Uiso 1 calc R .
C19 C -0.0125(4) 0.9151(2) 0.40388(10) 0.0594(7) Uani 1 d . .
H19A H -0.0791(4) 0.8947(2) 0.42869(10) 0.071 Uiso 1 calc R .
C20 C -0.0202(5) 1.0003(2) 0.40770(13) 0.0822(11) Uani 1 d . .
H20A H 0.0417(5) 1.0159(2) 0.43356(13) 0.123 Uiso 1 calc R .
H20B H -0.1425(5) 1.0162(2) 0.40931(13) 0.123 Uiso 1 calc R .
H20C H 0.0353(5) 1.0226(2) 0.38265(13) 0.123 Uiso 1 calc R .
C21 C -0.1107(4) 0.8901(3) 0.36283(12) 0.0883(12) Uani 1 d . .
H21A H -0.1056(4) 0.8364(3) 0.36047(12) 0.132 Uiso 1 calc R .
H21B H -0.0552(4) 0.9124(3) 0.33776(12) 0.132 Uiso 1 calc R .
H21C H -0.2330(4) 0.9059(3) 0.36442(12) 0.132 Uiso 1 calc R .

loop_
_atom_type_symbol
_atom_type_description
_atom_type_scat_dispersion_real
_atom_type_scat_dispersion_imag
_atom_type_scat_source
C C 0.0181 0.0091 'International Tables Vol C Tables 4.2.6.8 and 6.1.1.4'
H H 0.0000 0.0000 'International Tables Vol C Tables 4.2.6.8 and 6.1.1.4'
O O 0.0492 0.0322 'International Tables Vol C Tables 4.2.6.8 and 6.1.1.4'
Cl Cl 0.3639 0.7018 'International Tables Vol C Tables 4.2.6.8 and 6.1.1.4'
S S 0.3331 0.5567 'International Tables Vol C Tables 4.2.6.8 and 6.1.1.4'
Si Si 0.2541 0.3302 'International Tables Vol C Tables 4.2.6.8 and 6.1.1.4'
N N 0.0311 0.0180 'International Tables Vol C Tables 4.2.6.8 and 6.1.1.4'

loop_
_geom_angle_atom_site_label_1
_geom_angle_atom_site_label_2
_geom_angle_atom_site_label_3
_geom_angle
_geom_angle_site_symmetry_1
_geom_angle_site_symmetry_3
_geom_angle_publ_flag
N2 S1 C5 95.04(12) . . ?
C3 N2 S1 108.2(2) . . ?
N2 C3 C4 120.3(2) . . ?
N2 C3 Cl 115.3(2) . . ?
C4 C3 Cl 124.3(2) . . ?
C5 C4 C3 105.4(2) . . ?
C5 C4 Si 126.5(2) . . ?
C3 C4 Si 127.8(2) . . ?
C4 C5 C6 131.1(2) . . ?
C4 C5 S1 111.1(2) . . ?
C6 C5 S1 117.6(2) . . ?
O6 C6 C7 122.8(2) . . ?
O6 C6 C5 118.5(2) . . ?
C7 C6 C5 118.7(2) . . ?
C8 C7 C12 120.0 . . ?
C8 C7 C6 121.64(15) . . ?
C12 C7 C6 118.36(15) . . ?
C9 C8 C7 120.0 . . ?
C10 C9 C8 120.0 . . ?
C9 C10 C11 120.0 . . ?
C10 C11 C12 120.0 . . ?
C11 C12 C7 120.0 . . ?
C19 Si C13 109.2(2) . . ?
C19 Si C16 108.80(13) . . ?
C13 Si C16 112.69(14) . . ?
C19 Si C4 106.19(12) . . ?
C13 Si C4 109.02(12) . . ?
C16 Si C4 110.67(12) . . ?
C15 C13 C14 111.0(3) . . ?
C15 C13 Si 114.1(2) . . ?
C14 C13 Si 113.0(2) . . ?
C18 C16 C17 110.5(3) . . ?
C18 C16 Si 116.0(2) . . ?
C17 C16 Si 111.9(2) . . ?
C20 C19 C21 109.6(3) . . ?
C20 C19 Si 114.1(2) . . ?
C21 C19 Si 112.3(2) . . ?

loop_
_geom_bond_atom_site_label_1
_geom_bond_atom_site_label_2
_geom_bond_distance
_geom_bond_site_symmetry_2
_geom_bond_publ_flag
S1 N2 1.635(3) . ?
S1 C5 1.704(3) . ?
N2 C3 1.298(3) . ?
C3 C4 1.432(3) . ?
C3 Cl 1.726(3) . ?
C4 C5 1.381(3) . ?
C4 Si 1.911(2) . ?
C5 C6 1.506(4) . ?
C6 O6 1.219(3) . ?
C6 C7 1.470(3) . ?
C7 C8 1.39 . ?
C7 C12 1.39 . ?
C8 C9 1.39 . ?
C9 C10 1.39 . ?
C10 C11 1.39 . ?
C11 C12 1.39 . ?
Si C19 1.884(3) . ?
Si C13 1.885(3) . ?
Si C16 1.888(3) . ?
C13 C15 1.527(5) . ?
C13 C14 1.543(4) . ?
C16 C18 1.526(4) . ?
C16 C17 1.540(4) . ?
C19 C20 1.522(5) . ?
C19 C21 1.525(4) . ?

loop_
_cod_related_entry_id
_cod_related_entry_database
_cod_related_entry_code
1 ChemSpider 8890111
